data_1556518
loop_
_publ_author_name
'Von Pilgrim, M.'
'Mondeshki, M.'
'Klett, J.'

_publ_section_title
;
 [Bis(Trimethylsilyl)Methyl]Lithium and -Sodium: Solubility in Alkanes and
 Complexes with O- and N- Donor Ligands
;
_journal_name_full Inorganics
_journal_page_first 39
_journal_paper_doi 10.3390/inorganics5020039
_journal_volume 5
_journal_year 2017
_chemical_formula_sum 'C32 H86 N6 Na2 Si4'
_chemical_formula_weight 713.40
_space_group_crystal_system monoclinic
_space_group_IT_number 14
_space_group_name_Hall '-P 2yn'
_space_group_name_H-M_alt 'P 1 21/n 1'
_atom_sites_solution_hydrogens mixed
_cell_angle_alpha 90
_cell_angle_beta 100.824(9)
_cell_angle_gamma 90
_cell_formula_units_Z 2
_cell_length_a 10.450(4)
_cell_length_b 17.414(6)
_cell_length_c 14.258(5)
_cell_measurement_reflns_used 5619
_cell_measurement_temperature 296(2)
_cell_measurement_theta_max 23.8036
_cell_measurement_theta_min 2.2289
_cell_volume 2548.5(16)
_computing_structure_refinement 'SHELXL-2013 (Sheldrick, 2013)'
_diffrn_ambient_temperature 296(2)
_diffrn_measured_fraction_theta_full 1.000
_diffrn_measured_fraction_theta_max 0.992
_diffrn_measurement_device_type 'Bruker SMART'
_diffrn_radiation_type MoK\a
_diffrn_radiation_wavelength 0.71073
_diffrn_reflns_av_R_equivalents 0.1194
_diffrn_reflns_av_unetI/netI 0.0759
_diffrn_reflns_Laue_measured_fraction_full 1.000
_diffrn_reflns_Laue_measured_fraction_max 0.992
_diffrn_reflns_limit_h_max 13
_diffrn_reflns_limit_h_min -13
_diffrn_reflns_limit_k_max 22
_diffrn_reflns_limit_k_min -22
_diffrn_reflns_limit_l_max 18
_diffrn_reflns_limit_l_min -18
_diffrn_reflns_number 37536
_diffrn_reflns_point_group_measured_fraction_full 1.000
_diffrn_reflns_point_group_measured_fraction_max 0.992
_diffrn_reflns_theta_full 25.242
_diffrn_reflns_theta_max 27.929
_diffrn_reflns_theta_min 2.303
_exptl_absorpt_coefficient_mu 0.158
_exptl_absorpt_correction_T_max 0.954
_exptl_absorpt_correction_T_min 0.910
_exptl_absorpt_correction_type multi-scan
_exptl_crystal_colour colourless
_exptl_crystal_density_diffrn 0.930
_exptl_crystal_description block
_exptl_crystal_F_000 796
_exptl_crystal_size_max 0.60
_exptl_crystal_size_mid 0.55
_exptl_crystal_size_min 0.30
_refine_diff_density_max 0.264
_refine_diff_density_min -0.204
_refine_diff_density_rms 0.040
_refine_ls_extinction_coef .
_refine_ls_extinction_method none
_refine_ls_goodness_of_fit_ref 0.916
_refine_ls_hydrogen_treatment mixed
_refine_ls_matrix_type full
_refine_ls_number_parameters 236
_refine_ls_number_reflns 6055
_refine_ls_number_restraints 16
_refine_ls_restrained_S_all 0.917
_refine_ls_R_factor_all 0.0932
_refine_ls_R_factor_gt 0.0441
_refine_ls_shift/su_max 0.006
_refine_ls_shift/su_mean 0.001
_refine_ls_structure_factor_coef Fsqd
_refine_ls_weighting_details 'w=1/[\s^2^(Fo^2^)+(0.0570P)^2^] where P=(Fo^2^+2Fc^2^)/3'
_refine_ls_weighting_scheme calc
_refine_ls_wR_factor_gt 0.1030
_refine_ls_wR_factor_ref 0.1193
_reflns_Friedel_coverage 0.000
_reflns_Friedel_fraction_full .
_reflns_Friedel_fraction_max .
_reflns_number_gt 3494
_reflns_number_total 6055
_reflns_threshold_expression 'I > 2\s(I)'
_cod_data_source_file 2b.cif
_cod_data_source_block jkm18
_cod_depositor_comments
;

2023-04-19
Z value and formula fixed to values more according to usual
chemical conventions.                 miguel
;
_cod_original_formula_sum 'C10.67 H28.67 N2 Na0.67 Si1.33'
_cod_original_formula_weight 237.80
_cod_original_formula_units_Z 6
_cod_original_sg_symbol_H-M 'P 21/n'
_cod_database_code 1556518
_shelx_space_group_comment
;
The symmetry employed for this shelxl refinement is uniquely defined
by the following loop, which should always be used as a source of
symmetry information in preference to the above space-group names.
They are only intended as comments.
;

loop_
_space_group_symop_operation_xyz
'x, y, z'
'-x+1/2, y+1/2, -z+1/2'
'-x, -y, -z'
'x-1/2, -y-1/2, z-1/2'

loop_
_atom_site_label
_atom_site_type_symbol
_atom_site_fract_x
_atom_site_fract_y
_atom_site_fract_z
_atom_site_U_iso_or_equiv
_atom_site_adp_type
_atom_site_occupancy
_atom_site_site_symmetry_order
_atom_site_calc_flag
_atom_site_refinement_flags_posn
_atom_site_refinement_flags_adp
_atom_site_refinement_flags_occupancy
_atom_site_disorder_assembly
_atom_site_disorder_group
Na1 Na 0.47721(6) 0.37102(4) 0.78551(5) 0.03882(19) Uani 1 1 d . . . . .
C1 C 0.63644(18) 0.26734(10) 0.76199(14) 0.0371(4) Uani 1 1 d . . . . .
H1 H 0.7010(18) 0.2890(10) 0.8079(14) 0.042(5) Uiso 1 1 d . . . . .
Si11 Si 0.59886(5) 0.17345(3) 0.80373(4) 0.04154(15) Uani 1 1 d . . . . .
C111 C 0.7475(2) 0.11299(13) 0.85399(19) 0.0697(7) Uani 1 1 d . . . . .
H11G H 0.8021 0.1084 0.8071 0.104 Uiso 1 1 calc R U . . .
H11H H 0.7201 0.0628 0.8700 0.104 Uiso 1 1 calc R U . . .
H11I H 0.7955 0.1372 0.9103 0.104 Uiso 1 1 calc R U . . .
C112 C 0.4993(2) 0.11279(13) 0.70657(17) 0.0651(6) Uani 1 1 d . . . . .
H11D H 0.4222 0.1403 0.6781 0.098 Uiso 1 1 calc R U . . .
H11E H 0.4751 0.0657 0.7336 0.098 Uiso 1 1 calc R U . . .
H11F H 0.5500 0.1016 0.6587 0.098 Uiso 1 1 calc R U . . .
C113 C 0.5033(2) 0.17589(14) 0.90457(17) 0.0692(7) Uani 1 1 d . . . . .
H11A H 0.4255 0.2056 0.8853 0.104 Uiso 1 1 calc R U . . .
H11B H 0.5557 0.1988 0.9600 0.104 Uiso 1 1 calc R U . . .
H11C H 0.4804 0.1245 0.9193 0.104 Uiso 1 1 calc R U . . .
Si12 Si 0.68664(5) 0.27890(3) 0.64817(4) 0.04175(16) Uani 1 1 d . . . . .
C121 C 0.8118(2) 0.20691(13) 0.61925(18) 0.0630(6) Uani 1 1 d . . . . .
H12G H 0.8868 0.2070 0.6697 0.094 Uiso 1 1 calc R U . . .
H12H H 0.8373 0.2211 0.5604 0.094 Uiso 1 1 calc R U . . .
H12I H 0.7740 0.1565 0.6131 0.094 Uiso 1 1 calc R U . . .
C122 C 0.7667(2) 0.37537(12) 0.64004(19) 0.0642(6) Uani 1 1 d . . . . .
H12D H 0.7093 0.4154 0.6533 0.096 Uiso 1 1 calc R U . . .
H12E H 0.7846 0.3822 0.5770 0.096 Uiso 1 1 calc R U . . .
H12F H 0.8467 0.3776 0.6858 0.096 Uiso 1 1 calc R U . . .
C123 C 0.5454(2) 0.27200(14) 0.54310(16) 0.0649(6) Uani 1 1 d . . . . .
H12A H 0.4776 0.3067 0.5526 0.097 Uiso 1 1 calc R U . . .
H12B H 0.5122 0.2205 0.5382 0.097 Uiso 1 1 calc R U . . .
H12C H 0.5749 0.2853 0.4854 0.097 Uiso 1 1 calc R U . . .
N21 N 0.2316(7) 0.3459(3) 0.7592(5) 0.049(2) Uani 0.78 1 d D . P A 1
C21 C 0.1742(4) 0.3225(3) 0.8404(3) 0.0695(11) Uani 0.78 1 d D . P A 1
H21A H 0.0825 0.3139 0.8196 0.104 Uiso 0.78 1 calc R U P A 1
H21B H 0.1874 0.3623 0.8879 0.104 Uiso 0.78 1 calc R U P A 1
H21C H 0.2149 0.2761 0.8672 0.104 Uiso 0.78 1 calc R U P A 1
C22 C 0.2148(6) 0.2830(3) 0.6884(4) 0.0684(13) Uani 0.78 1 d D . P A 1
H22A H 0.1245 0.2689 0.6729 0.103 Uiso 0.78 1 calc R U P A 1
H22B H 0.2654 0.2394 0.7147 0.103 Uiso 0.78 1 calc R U P A 1
H22C H 0.2436 0.2999 0.6317 0.103 Uiso 0.78 1 calc R U P A 1
C23 C 0.1668(3) 0.41606(18) 0.7160(3) 0.0551(8) Uani 0.78 1 d D . P A 1
H23C H 0.1672 0.4543 0.7656 0.066 Uiso 0.78 1 calc R U P A 1
H23D H 0.0767 0.4043 0.6889 0.066 Uiso 0.78 1 calc R U P A 1
C24 C 0.2329(2) 0.4496(2) 0.6378(2) 0.0490(7) Uani 0.78 1 d D . P A 1
H24C H 0.2365 0.4104 0.5900 0.059 Uiso 0.78 1 calc R U P A 1
H24D H 0.1807 0.4918 0.6069 0.059 Uiso 0.78 1 calc R U P A 1
N22 N 0.3653(4) 0.4774(2) 0.6747(3) 0.0410(10) Uani 0.78 1 d D . P A 1
C25 C 0.3599(4) 0.5486(2) 0.7315(3) 0.0628(10) Uani 0.78 1 d D . P A 1
H25A H 0.3184 0.5886 0.6905 0.094 Uiso 0.78 1 calc R U P A 1
H25B H 0.4468 0.5641 0.7597 0.094 Uiso 0.78 1 calc R U P A 1
H25C H 0.3111 0.5389 0.7810 0.094 Uiso 0.78 1 calc R U P A 1
C26 C 0.4309(10) 0.4968(7) 0.5955(6) 0.058(2) Uani 0.78 1 d D . P A 1
H26A H 0.3834 0.5368 0.5577 0.087 Uiso 0.78 1 calc R U P A 1
H26B H 0.4343 0.4522 0.5565 0.087 Uiso 0.78 1 calc R U P A 1
H26C H 0.5178 0.5142 0.6205 0.087 Uiso 0.78 1 calc R U P A 1
N21A N 0.236(3) 0.3454(10) 0.7493(16) 0.051(8) Uiso 0.22 1 d D . P A 3
C21A C 0.163(3) 0.3519(11) 0.8276(15) 0.108(9) Uiso 0.22 1 d D . P A 3
H21D H 0.0716 0.3437 0.8031 0.162 Uiso 0.22 1 calc R U P A 3
H21E H 0.1750 0.4022 0.8553 0.162 Uiso 0.22 1 calc R U P A 3
H21F H 0.1934 0.3140 0.8754 0.162 Uiso 0.22 1 calc R U P A 3
C22A C 0.220(2) 0.2664(10) 0.7092(14) 0.057(5) Uiso 0.22 1 d D . P A 3
H22D H 0.1295 0.2530 0.6958 0.086 Uiso 0.22 1 calc R U P A 3
H22E H 0.2667 0.2308 0.7546 0.086 Uiso 0.22 1 calc R U P A 3
H22F H 0.2545 0.2643 0.6513 0.086 Uiso 0.22 1 calc R U P A 3
C23A C 0.1807(15) 0.3997(8) 0.6725(11) 0.086(5) Uiso 0.22 1 d D . P A 3
H23A H 0.1898 0.3762 0.6125 0.104 Uiso 0.22 1 calc R U P A 3
H23B H 0.0880 0.4033 0.6723 0.104 Uiso 0.22 1 calc R U P A 3
C24A C 0.2296(13) 0.4771(8) 0.6718(12) 0.083(6) Uiso 0.22 1 d D . P A 3
H24A H 0.1933 0.5064 0.7184 0.100 Uiso 0.22 1 calc R U P A 3
H24B H 0.1950 0.4990 0.6096 0.100 Uiso 0.22 1 calc R U P A 3
N22A N 0.3709(13) 0.4898(8) 0.6911(11) 0.023(3) Uiso 0.22 1 d D . P A 3
C25A C 0.4039(16) 0.5657(8) 0.7332(13) 0.066(5) Uiso 0.22 1 d D . P A 3
H25D H 0.3595 0.6045 0.6916 0.099 Uiso 0.22 1 calc R U P A 3
H25E H 0.4963 0.5735 0.7416 0.099 Uiso 0.22 1 calc R U P A 3
H25F H 0.3775 0.5686 0.7941 0.099 Uiso 0.22 1 calc R U P A 3
C26A C 0.420(4) 0.489(2) 0.601(2) 0.053(8) Uiso 0.22 1 d D . P A 3
H26D H 0.3827 0.5314 0.5621 0.079 Uiso 0.22 1 calc R U P A 3
H26E H 0.3960 0.4418 0.5683 0.079 Uiso 0.22 1 calc R U P A 3
H26F H 0.5131 0.4940 0.6147 0.079 Uiso 0.22 1 calc R U P A 3
N31 N 0.61132(15) 0.44129(8) 0.93618(11) 0.0406(4) Uani 1 1 d . . . . .
C31 C 0.7262(2) 0.46536(13) 0.89711(19) 0.0665(7) Uani 1 1 d . . . . .
H31A H 0.7856 0.4926 0.9453 0.100 Uiso 1 1 calc R U . . .
H31B H 0.6990 0.4983 0.8431 0.100 Uiso 1 1 calc R U . . .
H31C H 0.7687 0.4209 0.8776 0.100 Uiso 1 1 calc R U . . .
C32 C 0.6501(2) 0.37749(12) 1.00372(15) 0.0600(6) Uani 1 1 d . . . . .
H32A H 0.7006 0.3973 1.0619 0.090 Uiso 1 1 calc R U . . .
H32B H 0.7013 0.3412 0.9760 0.090 Uiso 1 1 calc R U . . .
H32C H 0.5736 0.3526 1.0171 0.090 Uiso 1 1 calc R U . . .
C33 C 0.56494(18) 0.50762(10) 0.98530(14) 0.0429(5) Uani 1 1 d . . . . .
H33A H 0.5564 0.5518 0.9432 0.052 Uiso 1 1 calc R U . . .
H33B H 0.6293 0.5199 1.0416 0.052 Uiso 1 1 calc R U . . .

loop_
_atom_site_aniso_label
_atom_site_aniso_U_11
_atom_site_aniso_U_22
_atom_site_aniso_U_33
_atom_site_aniso_U_23
_atom_site_aniso_U_13
_atom_site_aniso_U_12
Na1 0.0376(4) 0.0379(4) 0.0393(4) -0.0014(3) 0.0029(3) 0.0048(3)
C1 0.0357(10) 0.0346(10) 0.0397(11) -0.0055(8) 0.0036(9) 0.0013(8)
Si11 0.0436(3) 0.0369(3) 0.0421(3) 0.0007(2) 0.0028(2) -0.0015(2)
C111 0.0771(17) 0.0533(14) 0.0721(17) 0.0130(12) -0.0025(14) 0.0110(12)
C112 0.0706(15) 0.0522(13) 0.0694(16) -0.0098(12) 0.0052(13) -0.0192(12)
C113 0.0790(17) 0.0732(16) 0.0576(15) 0.0083(13) 0.0183(13) -0.0090(13)
Si12 0.0410(3) 0.0396(3) 0.0463(3) 0.0027(2) 0.0123(3) 0.0090(2)
C121 0.0622(14) 0.0646(15) 0.0693(16) 0.0009(12) 0.0306(13) 0.0184(11)
C122 0.0592(14) 0.0539(13) 0.0843(18) 0.0160(13) 0.0262(13) 0.0031(11)
C123 0.0678(15) 0.0781(16) 0.0459(13) 0.0020(12) 0.0037(12) 0.0168(13)
N21 0.039(2) 0.055(3) 0.055(3) 0.0088(14) 0.0092(16) -0.0010(10)
C21 0.064(2) 0.083(3) 0.067(2) 0.013(2) 0.0273(18) -0.008(2)
C22 0.075(3) 0.066(3) 0.063(3) 0.006(2) 0.008(2) -0.011(2)
C23 0.0307(14) 0.070(2) 0.066(2) 0.0112(18) 0.0136(15) 0.0078(13)
C24 0.0356(15) 0.0551(18) 0.0500(18) 0.0145(17) -0.0078(13) 0.0029(13)
N22 0.0449(17) 0.043(2) 0.034(2) -0.0028(15) 0.0057(13) 0.0004(12)
C25 0.073(3) 0.059(2) 0.057(2) -0.0096(17) 0.015(2) -0.002(2)
C26 0.066(4) 0.062(4) 0.049(3) 0.002(2) 0.0217(19) -0.002(2)
N31 0.0490(9) 0.0350(9) 0.0373(9) -0.0052(7) 0.0066(7) -0.0027(7)
C31 0.0663(15) 0.0592(14) 0.0805(17) -0.0204(13) 0.0307(14) -0.0111(12)
C32 0.0809(16) 0.0504(13) 0.0461(13) -0.0006(10) 0.0050(12) 0.0197(11)
C33 0.0507(11) 0.0349(10) 0.0412(11) -0.0053(9) 0.0033(9) -0.0043(8)

loop_
_atom_type_symbol
_atom_type_description
_atom_type_scat_dispersion_real
_atom_type_scat_dispersion_imag
_atom_type_scat_source
C C 0.0033 0.0016 'International Tables Vol C Tables 4.2.6.8 and 6.1.1.4'
H H 0.0000 0.0000 'International Tables Vol C Tables 4.2.6.8 and 6.1.1.4'
N N 0.0061 0.0033 'International Tables Vol C Tables 4.2.6.8 and 6.1.1.4'
Na Na 0.0362 0.0249 'International Tables Vol C Tables 4.2.6.8 and 6.1.1.4'
Si Si 0.0817 0.0704 'International Tables Vol C Tables 4.2.6.8 and 6.1.1.4'

loop_
_geom_angle_atom_site_label_1
_geom_angle_atom_site_label_2
_geom_angle_atom_site_label_3
_geom_angle
_geom_angle_site_symmetry_1
_geom_angle_site_symmetry_3
C1 Na1 N21A 120.5(5) . .
C1 Na1 N21 121.77(14) . .
C1 Na1 N22 132.09(11) . .
N21 Na1 N22 72.86(13) . .
C1 Na1 N22A 136.8(3) . .
N21A Na1 N22A 73.8(4) . .
C1 Na1 N31 100.24(6) . .
N21A Na1 N31 127.5(5) . .
N21 Na1 N31 124.32(15) . .
N22 Na1 N31 106.11(10) . .
N22A Na1 N31 99.4(3) . .
Si12 C1 Si11 120.91(10) . .
Si12 C1 Na1 110.48(9) . .
Si11 C1 Na1 114.48(9) . .
C1 Si11 C112 112.80(10) . .
C1 Si11 C113 113.99(10) . .
C112 Si11 C113 105.78(11) . .
C1 Si11 C111 114.33(10) . .
C112 Si11 C111 105.37(11) . .
C113 Si11 C111 103.63(12) . .
C1 Si12 C122 111.11(10) . .
C1 Si12 C123 112.79(10) . .
C122 Si12 C123 107.17(11) . .
C1 Si12 C121 116.50(10) . .
C122 Si12 C121 103.97(10) . .
C123 Si12 C121 104.49(11) . .
C21 N21 C22 108.8(4) . .
C21 N21 C23 109.7(5) . .
C22 N21 C23 110.1(5) . .
C21 N21 Na1 118.8(4) . .
C22 N21 Na1 102.4(4) . .
C23 N21 Na1 106.8(3) . .
N21 C23 C24 112.6(3) . .
N22 C24 C23 112.8(3) . .
C26 N22 C24 110.2(5) . .
C26 N22 C25 107.3(5) . .
C24 N22 C25 109.9(3) . .
C26 N22 Na1 114.6(5) . .
C24 N22 Na1 105.8(2) . .
C25 N22 Na1 109.0(3) . .
C21A N21A C23A 109.1(17) . .
C21A N21A C22A 109.2(16) . .
C23A N21A C22A 107.9(17) . .
C21A N21A Na1 118.3(17) . .
C23A N21A Na1 105.9(12) . .
C22A N21A Na1 106.0(16) . .
C24A C23A N21A 120.9(14) . .
C23A C24A N22A 119.0(12) . .
C26A N22A C24A 109.8(17) . .
C26A N22A C25A 105.7(16) . .
C24A N22A C25A 111.3(12) . .
C26A N22A Na1 105.1(19) . .
C24A N22A Na1 107.1(9) . .
C25A N22A Na1 117.4(11) . .
C32 N31 C31 108.48(17) . .
C32 N31 C33 110.67(16) . .
C31 N31 C33 108.60(14) . .
C32 N31 Na1 102.77(12) . .
C31 N31 Na1 99.79(13) . .
C33 N31 Na1 125.26(12) . .
N31 C33 C33 112.57(18) . 3_667

loop_
_geom_bond_atom_site_label_1
_geom_bond_atom_site_label_2
_geom_bond_distance
_geom_bond_site_symmetry_2
Na1 C1 2.5201(19) .
Na1 N21A 2.52(3) .
Na1 N21 2.561(8) .
Na1 N22 2.569(5) .
Na1 N22A 2.600(16) .
Na1 N31 2.6354(18) .
C1 Si12 1.808(2) .
C1 Si11 1.808(2) .
Si11 C112 1.891(2) .
Si11 C113 1.899(2) .
Si11 C111 1.902(2) .
Si12 C122 1.890(2) .
Si12 C123 1.899(2) .
Si12 C121 1.911(2) .
N21 C21 1.459(5) .
N21 C22 1.476(5) .
N21 C23 1.475(5) .
C23 C24 1.534(4) .
C24 N22 1.467(4) .
N22 C26 1.466(6) .
N22 C25 1.488(5) .
N21A C21A 1.471(16) .
N21A C23A 1.479(16) .
N21A C22A 1.487(15) .
C23A C24A 1.443(14) .
C24A N22A 1.467(14) .
N22A C26A 1.466(15) .
N22A C25A 1.465(13) .
N31 C32 1.476(3) .
N31 C31 1.476(3) .
N31 C33 1.479(2) .
C33 C33 1.517(4) 3_667
